data_4116789
loop_
_publ_author_name
'Maria Gdaniec'
'Tadeusz Po\/lo\'nski'

_publ_contact_author
;
    Maria Gdaniec
    Faculty of Chemistry
    A.Mickiewicz University
    60-780 Pozna\'n
    Poland
;
_publ_contact_author_email mg31@krystal.amu.edu.pl
_publ_contact_author_fax '48 61 8658 008'
_publ_contact_author_phone '48 61 8699181 ext. 489'
_publ_section_title
;
 Generation of Chirality in Guest Aromatic Ketones Included in the
 Crystals of Steroidal Bile Acids
;
_journal_name_full 'Journal of the American Chemical Society'
_journal_page_first 7353
_journal_page_last 7354
_journal_paper_doi 10.1021/ja9807441
_journal_volume 120
_journal_year 1998
_chemical_compound_source 'T. Polonski'
_chemical_formula_moiety 'C24 H40 O5 . C9 H9 O1 F1'
_chemical_formula_sum 'C33 H49 F O6'
_chemical_formula_weight 560.72
_chemical_name_common 'cholic acid 4-fluoropropiophenone clathrate'
_chemical_name_systematic
; 
3\alpha,7\alpha,12\alpha-trihydroxy-5\beta-cholan-24-oic acid 
4-fluoropropiophenone clathrate
;
_space_group_IT_number 4
_symmetry_cell_setting monoclinic
_symmetry_space_group_name_Hall 'P 2yb'
_symmetry_space_group_name_H-M 'P 1 21 1'
_atom_sites_solution_hydrogens geom
_atom_sites_solution_primary direct
_atom_sites_solution_secondary difmap
_audit_creation_method SHELXL
_cell_angle_alpha 90.00
_cell_angle_beta 113.24(2)
_cell_angle_gamma 90.00
_cell_formula_units_Z 2
_cell_length_a 16.668(3)
_cell_length_b 8.150(4)
_cell_length_c 12.064(2)
_cell_measurement_reflns_used 37
_cell_measurement_temperature 293(2)
_cell_measurement_theta_max 11.5
_cell_measurement_theta_min 4.5
_cell_volume 1505.9(9)
_computing_cell_refinement 'Kuma KM-4 software (Kuma Diffraction, 1991)'
_computing_data_collection 'Kuma KM-4 sofware (Kuma Diffraction, 1991)'
_computing_data_reduction 'Kuma KM-4 software (Kuma Diffraction, 1991)'
_computing_molecular_graphics 'Stereochemical Workstation (Siemens Analytical X-Ray Instruments, Inc., 1989)'
_computing_publication_material 'SHELXL-93 (Sheldrick, 1993)'
_computing_structure_refinement 'SHELXL-93 (Sheldrick, 1993)'
_computing_structure_solution 'SHELXS-86 (Sheldrick, 1990)'
_diffrn_ambient_temperature 293(2)
_diffrn_measurement_device 'KM-4 four-circle diffractometer'
_diffrn_measurement_method '\w/2\q scan'
_diffrn_radiation_monochromator graphite
_diffrn_radiation_source 'fine-focus sealed tube'
_diffrn_radiation_type MoK\a
_diffrn_radiation_wavelength 0.71073
_diffrn_reflns_av_R_equivalents 0.0400
_diffrn_reflns_av_sigmaI/netI 0.0669
_diffrn_reflns_limit_h_max 19
_diffrn_reflns_limit_h_min -12
_diffrn_reflns_limit_k_max 9
_diffrn_reflns_limit_k_min 0
_diffrn_reflns_limit_l_max 13
_diffrn_reflns_limit_l_min -13
_diffrn_reflns_number 2661
_diffrn_reflns_theta_max 24.05
_diffrn_reflns_theta_min 1.79
_diffrn_standards_decay_% 4
_diffrn_standards_interval_count 100
_diffrn_standards_number 2
_exptl_absorpt_coefficient_mu 0.087
_exptl_absorpt_correction_type none
_exptl_crystal_colour colorless
_exptl_crystal_density_diffrn 1.237
_exptl_crystal_description needle
_exptl_crystal_F_000 608
_exptl_crystal_size_max 0.5
_exptl_crystal_size_mid 0.2
_exptl_crystal_size_min 0.05
_refine_diff_density_max 0.157
_refine_diff_density_min -0.172
_refine_diff_density_rms 0.036
_refine_ls_abs_structure_details 'Flack H D (1983), Acta Cryst. A39, 876-881'
_refine_ls_abs_structure_Flack -0.02(208)
_refine_ls_extinction_method none
_refine_ls_goodness_of_fit_all 1.055
_refine_ls_goodness_of_fit_obs 1.114
_refine_ls_hydrogen_treatment noref
_refine_ls_matrix_type full
_refine_ls_number_parameters 377
_refine_ls_number_reflns 2065
_refine_ls_number_restraints 1
_refine_ls_restrained_S_all 1.150
_refine_ls_restrained_S_obs 1.114
_refine_ls_R_factor_all 0.1205
_refine_ls_R_factor_obs 0.0461
_refine_ls_shift/esd_max -0.010
_refine_ls_shift/esd_mean 0.001
_refine_ls_structure_factor_coef Fsqd
_refine_ls_weighting_details 'w=1/[\s^2^(Fo^2^)+(0.0573P)^2^+0.2407P] where P=(Fo^2^+2Fc^2^)/3'
_refine_ls_weighting_scheme calc
_refine_ls_wR_factor_all 0.1356
_refine_ls_wR_factor_obs 0.1016
_reflns_number_observed 1685
_reflns_number_total 2577
_reflns_observed_criterion >2sigma(I)
_cod_data_source_file ja9807441_2.cif
_cod_data_source_block 5_CA
_cod_depositor_comments
;
The following automatic conversions were performed:

'_refine_ls_weighting_scheme' value 'calc
w=1/[\s^2^(Fo^2^)+(0.0573P)^2^+0.2407P] where P=(Fo^2^+2Fc^2^)/3' was
changed to 'calc'. New tag '_refine_ls_weighting_details' was
created. The value of the new tag was set to
'w=1/[\s^2^(Fo^2^)+(0.0573P)^2^+0.2407P] where P=(Fo^2^+2Fc^2^)/3'.

Automatic conversion script
Id: cif_fix_values 3143 2015-03-26 13:38:13Z robertas 
;
_cod_original_cell_volume 1505.8(8)
_cod_original_formula_sum 'C33 H49 F1 O6'
_cod_database_code 4116789

loop_
_symmetry_equiv_pos_as_xyz
'x, y, z'
'-x, y+1/2, -z'

loop_
_atom_site_aniso_label
_atom_site_aniso_U_11
_atom_site_aniso_U_22
_atom_site_aniso_U_33
_atom_site_aniso_U_23
_atom_site_aniso_U_13
_atom_site_aniso_U_12
C1 0.026(3) 0.034(3) 0.046(3) -0.009(3) 0.009(2) -0.002(2)
C2 0.040(3) 0.038(3) 0.033(3) -0.001(3) 0.007(2) -0.003(3)
C3 0.029(3) 0.041(4) 0.034(3) 0.001(3) 0.007(2) -0.002(3)
C4 0.038(3) 0.030(3) 0.040(3) -0.002(3) 0.015(2) -0.008(3)
C5 0.032(3) 0.046(4) 0.036(3) 0.005(3) 0.015(2) -0.006(3)
C6 0.043(3) 0.039(3) 0.043(3) 0.005(3) 0.022(2) -0.010(3)
C7 0.046(3) 0.031(3) 0.034(3) 0.010(3) 0.014(2) 0.005(3)
C8 0.036(3) 0.043(4) 0.027(3) -0.004(3) 0.012(2) -0.002(3)
C9 0.031(3) 0.033(3) 0.031(3) 0.000(2) 0.013(2) 0.000(2)
C10 0.027(3) 0.038(3) 0.040(3) -0.003(3) 0.017(2) -0.001(3)
C11 0.030(3) 0.036(3) 0.040(3) -0.006(3) 0.009(2) 0.005(3)
C12 0.030(3) 0.032(3) 0.040(3) -0.009(3) 0.011(2) -0.001(2)
C13 0.031(3) 0.043(4) 0.027(3) -0.003(3) 0.008(2) 0.004(3)
C14 0.030(3) 0.035(3) 0.029(3) -0.001(2) 0.011(2) 0.004(3)
C15 0.049(3) 0.055(4) 0.039(3) 0.010(3) 0.012(3) 0.012(3)
C16 0.041(3) 0.061(4) 0.054(4) 0.004(3) 0.010(3) 0.010(3)
C17 0.030(3) 0.054(4) 0.030(3) -0.003(3) 0.009(2) 0.006(3)
C18 0.043(3) 0.065(4) 0.033(3) -0.007(3) 0.012(2) -0.002(3)
C19 0.042(3) 0.067(4) 0.046(3) -0.002(3) 0.026(3) -0.002(3)
C20 0.029(3) 0.065(4) 0.040(3) -0.011(3) 0.008(2) 0.000(3)
C21 0.042(3) 0.066(5) 0.066(4) -0.009(4) 0.009(3) -0.012(3)
C22 0.032(3) 0.075(5) 0.063(4) -0.010(4) 0.015(3) -0.001(3)
C23 0.032(3) 0.102(6) 0.064(4) -0.029(4) 0.010(3) 0.008(4)
C24 0.033(3) 0.060(4) 0.040(3) 0.001(3) 0.009(2) 0.011(3)
O25 0.064(3) 0.047(3) 0.027(2) 0.001(2) 0.007(2) -0.003(2)
O26 0.037(2) 0.042(3) 0.043(2) 0.004(2) 0.013(2) -0.010(2)
O27 0.050(2) 0.057(3) 0.076(3) -0.010(2) 0.028(2) -0.004(3)
O28 0.048(3) 0.062(3) 0.110(4) -0.022(3) 0.030(3) 0.000(2)
O29 0.046(2) 0.030(2) 0.051(2) -0.011(2) 0.022(2) -0.002(2)
O1G 0.094(3) 0.071(3) 0.067(3) 0.017(3) 0.023(3) 0.028(3)
F1G 0.075(3) 0.109(4) 0.202(5) -0.059(4) 0.073(3) -0.042(3)
C1G 0.068(4) 0.033(4) 0.048(3) -0.004(3) 0.021(3) 0.008(3)
C2G 0.096(6) 0.054(5) 0.066(4) -0.008(4) 0.043(4) -0.006(4)
C3G 0.103(7) 0.068(6) 0.105(6) -0.018(5) 0.061(6) -0.030(5)
C4G 0.062(5) 0.070(6) 0.127(7) -0.052(6) 0.051(5) -0.031(5)
C5G 0.050(4) 0.069(5) 0.093(5) -0.007(5) 0.020(4) -0.007(4)
C6G 0.070(5) 0.060(5) 0.069(4) 0.004(4) 0.028(4) -0.006(4)
C7G 0.078(5) 0.047(4) 0.044(3) -0.004(3) 0.027(3) 0.008(4)
C8G 0.073(5) 0.080(6) 0.105(6) 0.023(5) 0.043(4) 0.020(5)
C9G 0.063(5) 0.098(7) 0.136(7) 0.010(6) 0.044(5) 0.014(5)

loop_
_atom_site_label
_atom_site_type_symbol
_atom_site_fract_x
_atom_site_fract_y
_atom_site_fract_z
_atom_site_U_iso_or_equiv
_atom_site_thermal_displace_type
_atom_site_occupancy
_atom_site_calc_flag
_atom_site_refinement_flags
C1 C -0.0907(3) -0.0705(7) 0.1717(4) 0.0370(13) Uani 1 d .
H1A H -0.1517(3) -0.0788(7) 0.1559(4) 0.044 Uiso 1 d R
H1B H -0.0714(3) 0.0367(7) 0.2043(4) 0.044 Uiso 1 d R
C2 C -0.0815(3) -0.0858(7) 0.0511(4) 0.0393(14) Uani 1 d .
H2A H -0.0215(3) -0.0670(7) 0.0644(4) 0.047 Uiso 1 d R
H2B H -0.1164(3) -0.0045(7) -0.0047(4) 0.047 Uiso 1 d R
C3 C -0.1073(3) -0.2551(7) -0.0019(4) 0.0365(13) Uani 1 d .
H3A H -0.1677(3) -0.2739(7) -0.0177(4) 0.044 Uiso 1 d R
C4 C -0.0529(3) -0.3805(7) 0.0862(4) 0.0363(13) Uani 1 d .
H4A H 0.0072(3) -0.3618(7) 0.1002(4) 0.044 Uiso 1 d R
H4B H -0.0685(3) -0.4884(7) 0.0528(4) 0.044 Uiso 1 d R
C5 C -0.0615(3) -0.3713(7) 0.2087(4) 0.0375(13) Uani 1 d .
H5A H -0.1220(3) -0.3914(7) 0.1912(4) 0.045 Uiso 1 d R
C6 C -0.0093(3) -0.5089(7) 0.2930(4) 0.0402(14) Uani 1 d .
H6A H -0.0208(3) -0.6097(7) 0.2482(4) 0.048 Uiso 1 d R
H6B H -0.0294(3) -0.5216(7) 0.3570(4) 0.048 Uiso 1 d R
C7 C 0.0894(3) -0.4802(7) 0.3459(4) 0.0374(13) Uani 1 d .
H7A H 0.1160(3) -0.5596(7) 0.4085(4) 0.045 Uiso 1 d R
C8 C 0.1130(3) -0.3120(7) 0.4001(4) 0.0358(13) Uani 1 d .
H8A H 0.1001(3) -0.3077(7) 0.4708(4) 0.043 Uiso 1 d R
C9 C 0.0611(3) -0.1720(7) 0.3166(4) 0.0310(12) Uani 1 d .
H9A H 0.0767(3) -0.1727(7) 0.2480(4) 0.037 Uiso 1 d R
C10 C -0.0397(3) -0.1987(7) 0.2682(5) 0.0341(13) Uani 1 d .
C11 C 0.0915(3) -0.0068(7) 0.3806(5) 0.0368(13) Uani 1 d .
H11A H 0.0749(3) -0.0029(7) 0.4483(5) 0.044 Uiso 1 d R
H11B H 0.0607(3) 0.0794(7) 0.3262(5) 0.044 Uiso 1 d R
C12 C 0.1895(3) 0.0270(7) 0.4259(4) 0.0348(13) Uani 1 d .
H12A H 0.2024(3) 0.1276(7) 0.4711(4) 0.042 Uiso 1 d R
C13 C 0.2432(3) -0.1126(7) 0.5080(4) 0.0345(13) Uani 1 d .
C14 C 0.2099(3) -0.2778(6) 0.4399(4) 0.0318(12) Uani 1 d .
H14A H 0.2197(3) -0.2705(6) 0.3668(4) 0.038 Uiso 1 d R
C15 C 0.2739(3) -0.4050(8) 0.5179(5) 0.050(2) Uani 1 d .
H15A H 0.2741(3) -0.5001(8) 0.4710(5) 0.059 Uiso 1 d R
H15B H 0.2598(3) -0.4379(8) 0.5845(5) 0.059 Uiso 1 d R
C16 C 0.3611(4) -0.3142(8) 0.5618(5) 0.055(2) Uani 1 d .
H16A H 0.3963(4) -0.3561(8) 0.5215(5) 0.066 Uiso 1 d R
H16B H 0.3922(4) -0.3288(8) 0.6472(5) 0.066 Uiso 1 d R
C17 C 0.3418(3) -0.1279(7) 0.5304(4) 0.0391(14) Uani 1 d .
H17A H 0.3462(3) -0.1088(7) 0.4544(4) 0.047 Uiso 1 d R
C18 C 0.2329(3) -0.1054(8) 0.6285(4) 0.048(2) Uani 1 d .
H18A H 0.2663(3) -0.1919(8) 0.6803(4) 0.057 Uiso 1 d R
H18B H 0.2531(3) -0.0014(8) 0.6666(4) 0.057 Uiso 1 d R
H18C H 0.1723(3) -0.1188(8) 0.6138(4) 0.057 Uiso 1 d R
C19 C -0.0735(3) -0.1836(8) 0.3691(5) 0.049(2) Uani 1 d .
H19A H -0.1355(3) -0.2014(8) 0.3384(5) 0.059 Uiso 1 d R
H19B H -0.0444(3) -0.2640(8) 0.4298(5) 0.059 Uiso 1 d R
H19C H -0.0604(3) -0.0758(8) 0.4036(5) 0.059 Uiso 1 d R
C20 C 0.4102(3) -0.0191(8) 0.6229(5) 0.0463(15) Uani 1 d .
H20A H 0.4109(3) -0.0439(8) 0.7011(5) 0.056 Uiso 1 d R
C21 C 0.3924(4) 0.1612(9) 0.6002(6) 0.062(2) Uani 1 d .
H21A H 0.3364(4) 0.1873(9) 0.6007(6) 0.074 Uiso 1 d R
H21B H 0.4369(4) 0.2226(9) 0.6621(6) 0.074 Uiso 1 d R
H21C H 0.3928(4) 0.1888(9) 0.5231(6) 0.074 Uiso 1 d R
C22 C 0.5006(3) -0.0622(9) 0.6245(5) 0.058(2) Uani 1 d .
H22A H 0.5048(3) -0.0160(9) 0.5538(5) 0.070 Uiso 1 d R
H22B H 0.5032(3) -0.1793(9) 0.6184(5) 0.070 Uiso 1 d R
C23 C 0.5770(3) -0.0139(10) 0.7307(5) 0.069(2) Uani 1 d .
H23A H 0.5716(3) -0.0538(10) 0.8023(5) 0.082 Uiso 1 d R
H23B H 0.5776(3) 0.1038(10) 0.7339(5) 0.082 Uiso 1 d R
C24 C 0.6623(3) -0.0690(9) 0.7288(5) 0.0461(15) Uani 1 d .
O25 O -0.0931(3) -0.2652(6) -0.1128(3) 0.0496(11) Uani 1 d .
H25O H -0.1332(55) -0.3074(135) -0.1568(77) 0.135(42) Uiso 1 d .
O26 O 0.2088(3) 0.0462(5) 0.3200(3) 0.0414(10) Uani 1 d .
H26O H 0.2457(29) 0.1052(66) 0.3349(40) 0.022(16) Uiso 1 d .
O27 O 0.7218(3) 0.0476(6) 0.7625(4) 0.0599(12) Uani 1 d .
H27O H 0.7683(42) 0.0269(87) 0.7390(52) 0.070(20) Uiso 1 d .
O28 O 0.6753(3) -0.2039(6) 0.6985(5) 0.0736(14) Uani 1 d .
O29 O 0.1250(2) -0.5001(5) 0.2567(4) 0.0418(10) Uani 1 d .
H29O H 0.1128(37) -0.5762(81) 0.2176(50) 0.046(20) Uiso 1 d .
O1G O 0.4264(3) 0.4902(7) 0.8315(4) 0.0800(15) Uani 1 d .
F1G F 0.8173(3) 0.3139(7) 0.9520(5) 0.123(2) Uani 1 d .
C1G C 0.5645(4) 0.3646(7) 0.9155(5) 0.050(2) Uani 1 d .
C2G C 0.5939(5) 0.4422(9) 0.8362(6) 0.069(2) Uani 1 d .
H2GA H 0.5532(5) 0.5081(9) 0.7729(6) 0.082 Uiso 1 d R
C3G C 0.6783(6) 0.4252(11) 0.8475(8) 0.086(2) Uani 1 d .
H3GA H 0.6972(6) 0.4729(11) 0.7890(8) 0.103 Uiso 1 d R
C4G C 0.7345(5) 0.3362(11) 0.9421(9) 0.082(3) Uani 1 d .
C5G C 0.7096(4) 0.2607(10) 1.0232(7) 0.073(2) Uani 1 d .
H5GA H 0.7508(4) 0.2002(10) 1.0895(7) 0.088 Uiso 1 d R
C6G C 0.6231(4) 0.2746(9) 1.0092(6) 0.066(2) Uani 1 d .
H6GA H 0.6039(4) 0.2187(9) 1.0643(6) 0.079 Uiso 1 d R
C7G C 0.4700(4) 0.3806(8) 0.8934(5) 0.055(2) Uani 1 d .
C8G C 0.4305(4) 0.2564(11) 0.9465(7) 0.084(2) Uani 1 d .
H8GA H 0.4597(4) 0.2636(11) 1.0327(7) 0.100 Uiso 1 d R
H8GB H 0.4419(4) 0.1493(11) 0.9231(7) 0.100 Uiso 1 d R
C9G C 0.3348(4) 0.2738(12) 0.9154(8) 0.098(3) Uani 1 d .
H9GA H 0.3159(4) 0.1889(12) 0.9548(8) 0.117 Uiso 1 d R
H9GB H 0.3224(4) 0.3791(12) 0.9406(8) 0.117 Uiso 1 d R
H9GC H 0.3044(4) 0.2633(12) 0.8295(8) 0.117 Uiso 1 d R

loop_
_atom_type_symbol
_atom_type_description
_atom_type_scat_dispersion_real
_atom_type_scat_dispersion_imag
_atom_type_scat_source
C C 0.0033 0.0016 'International Tables Vol C Tables 4.2.6.8 and 6.1.1.4'
H H 0.0000 0.0000 'International Tables Vol C Tables 4.2.6.8 and 6.1.1.4'
O O 0.0106 0.0060 'International Tables Vol C Tables 4.2.6.8 and 6.1.1.4'
F F 0.0171 0.0103 'International Tables Vol C Tables 4.2.6.8 and 6.1.1.4'

loop_
_geom_angle_atom_site_label_1
_geom_angle_atom_site_label_2
_geom_angle_atom_site_label_3
_geom_angle
_geom_angle_publ_flag
C2 C1 C10 115.5(4) y
C3 C2 C1 111.0(5) y
O25 C3 C4 110.1(4) y
O25 C3 C2 108.6(4) y
C4 C3 C2 109.4(4) y
C3 C4 C5 112.9(4) y
C6 C5 C4 110.9(4) y
C6 C5 C10 112.8(4) y
C4 C5 C10 113.1(4) y
C7 C6 C5 113.6(4) y
O29 C7 C8 108.4(4) y
O29 C7 C6 111.5(4) y
C8 C7 C6 112.1(5) y
C7 C8 C14 111.7(4) y
C7 C8 C9 114.0(4) y
C14 C8 C9 108.9(4) y
C11 C9 C8 109.3(4) y
C11 C9 C10 113.8(4) y
C8 C9 C10 112.7(4) y
C19 C10 C1 106.1(4) y
C19 C10 C5 110.3(4) y
C1 C10 C5 107.7(4) y
C19 C10 C9 111.7(4) y
C1 C10 C9 112.3(4) y
C5 C10 C9 108.6(4) y
C12 C11 C9 115.6(4) y
O26 C12 C11 106.4(4) y
O26 C12 C13 111.9(4) y
C11 C12 C13 111.3(4) y
C18 C13 C12 109.1(4) y
C18 C13 C14 112.6(5) y
C12 C13 C14 107.6(4) y
C18 C13 C17 110.1(4) y
C12 C13 C17 118.3(4) y
C14 C13 C17 98.8(4) y
C8 C14 C15 118.0(5) y
C8 C14 C13 116.0(4) y
C15 C14 C13 104.2(4) y
C14 C15 C16 102.9(5) y
C15 C16 C17 108.0(4) y
C20 C17 C13 120.8(5) y
C20 C17 C16 111.3(4) y
C13 C17 C16 102.8(4) y
C21 C20 C17 113.5(5) y
C21 C20 C22 110.3(5) y
C17 C20 C22 108.8(5) y
C23 C22 C20 117.4(5) y
C22 C23 C24 114.2(5) y
O28 C24 O27 123.3(5) y
O28 C24 C23 124.3(6) y
O27 C24 C23 112.4(6) y
C6G C1G C2G 118.7(6) y
C6G C1G C7G 123.3(6) y
C2G C1G C7G 118.1(6) y
C3G C2G C1G 121.0(7) y
C4G C3G C2G 118.4(7) y
C5G C4G F1G 118.0(9) y
C5G C4G C3G 122.9(7) y
F1G C4G C3G 119.0(9) y
C4G C5G C6G 118.4(7) y
C1G C6G C5G 120.6(7) y
O1G C7G C8G 120.8(6) y
O1G C7G C1G 120.6(6) y
C8G C7G C1G 118.6(6) y
C7G C8G C9G 116.0(7) y

loop_
_geom_bond_atom_site_label_1
_geom_bond_atom_site_label_2
_geom_bond_distance
_geom_bond_publ_flag
C1 C2 1.528(6) y
C1 C10 1.546(7) y
C2 C3 1.510(8) y
C3 O25 1.450(6) y
C3 C4 1.495(7) y
C4 C5 1.541(7) y
C5 C6 1.533(7) y
C5 C10 1.556(8) y
C6 C7 1.530(7) y
C7 O29 1.430(6) y
C7 C8 1.503(8) y
C8 C14 1.518(7) y
C8 C9 1.542(7) y
C9 C11 1.536(7) y
C9 C10 1.560(7) y
C10 C19 1.535(7) y
C11 C12 1.529(7) y
C12 O26 1.444(6) y
C12 C13 1.542(7) y
C13 C18 1.530(7) y
C13 C14 1.561(7) y
C13 C17 1.563(7) y
C14 C15 1.519(7) y
C15 C16 1.528(8) y
C16 C17 1.567(8) y
C17 C20 1.525(7) y
C20 C21 1.503(9) y
C20 C22 1.540(7) y
C22 C23 1.460(7) y
C23 C24 1.500(8) y
C24 O28 1.205(7) y
C24 O27 1.316(7) y
O1G C7G 1.207(7) y
F1G C4G 1.351(8) y
C1G C6G 1.377(8) y
C1G C2G 1.388(8) y
C1G C7G 1.497(9) y
C2G C3G 1.367(10) y
C3G C4G 1.364(11) y
C4G C5G 1.352(10) y
C5G C6G 1.388(9) y
C7G C8G 1.484(9) y
C8G C9G 1.494(9) y

loop_
_geom_torsion_atom_site_label_1
_geom_torsion_atom_site_label_2
_geom_torsion_atom_site_label_3
_geom_torsion_atom_site_label_4
_geom_torsion
_geom_torsion_publ_flag
C2G C1G C7G O1G -19.9(8) y
C6G C1G C7G C8G -20.3(9) y
